data_7101638
loop_
_publ_author_name
'Khatua, Snehadrinarayan'
'Roy, Debesh R'
'Chattaraj, Pratim K'
'Bhattacharjee, Manish'

_publ_section_title
;
 Synthesis and structure of 1-D Na6 cluster chain with short Na-Na
 distance: organic like aromaticity in inorganic metal cluster.
;
_journal_issue 2
_journal_name_full 'Chemical communications (Cambridge, England)'
_journal_page_first 135
_journal_page_last 137
_journal_paper_doi 10.1039/b611693k
_journal_year 2006
_chemical_formula_sum 'C4 H9 Mo N Na2 O9'
_chemical_formula_weight 357.04
_chemical_name_systematic
;
?
;
_space_group_IT_number 12
_symmetry_cell_setting monoclinic
_symmetry_Int_Tables_number 12
_symmetry_space_group_name_Hall '-C 2y'
_symmetry_space_group_name_H-M 'C 1 2/m 1'
_atom_sites_solution_hydrogens geom
_atom_sites_solution_primary direct
_atom_sites_solution_secondary difmap
_audit_creation_method SHELXL-97
_cell_angle_alpha 90.00
_cell_angle_beta 99.622(12)
_cell_angle_gamma 90.00
_cell_formula_units_Z 4
_cell_length_a 13.538(5)
_cell_length_b 14.980(3)
_cell_length_c 5.438(2)
_cell_measurement_reflns_used 25
_cell_measurement_temperature 293(2)
_cell_measurement_theta_max 13
_cell_measurement_theta_min 9
_cell_volume 1087.4(6)
_computing_cell_refinement 'CAD4 Express (Enraf Nonius, 1994)'
_computing_data_collection 'CAD4 Express (Enraf Nonius, 1994)'
_computing_data_reduction 'XCAD4 (Harms & Wocadlo, 1995)'
_computing_structure_refinement 'SHELXL-97 (Sheldrick, 1997)'
_computing_structure_solution 'SHELXL-97 (Sheldrick, 1990)'
_diffrn_ambient_temperature 293(2)
_diffrn_measured_fraction_theta_full 1.000
_diffrn_measured_fraction_theta_max 1.000
_diffrn_measurement_device_type CAD4
_diffrn_measurement_method /w-scan
_diffrn_radiation_monochromator graphite
_diffrn_radiation_source 'fine-focus sealed tube'
_diffrn_radiation_type MoK\a
_diffrn_radiation_wavelength 0.71073
_diffrn_reflns_av_R_equivalents 0.0266
_diffrn_reflns_av_sigmaI/netI 0.0065
_diffrn_reflns_limit_h_max 16
_diffrn_reflns_limit_h_min 0
_diffrn_reflns_limit_k_max 17
_diffrn_reflns_limit_k_min 0
_diffrn_reflns_limit_l_max 6
_diffrn_reflns_limit_l_min -6
_diffrn_reflns_number 1039
_diffrn_reflns_theta_full 24.94
_diffrn_reflns_theta_max 24.94
_diffrn_reflns_theta_min 2.04
_diffrn_standards_decay_% 0
_diffrn_standards_interval_time 60
_diffrn_standards_number 25
_exptl_absorpt_coefficient_mu 1.323
_exptl_absorpt_correction_type none
_exptl_crystal_colour colourless
_exptl_crystal_density_diffrn 2.181
_exptl_crystal_density_method 'not measured'
_exptl_crystal_description block
_exptl_crystal_F_000 704
_exptl_crystal_size_max 0.20
_exptl_crystal_size_mid 0.20
_exptl_crystal_size_min 0.10
_refine_diff_density_max 1.134
_refine_diff_density_min -1.572
_refine_diff_density_rms 0.169
_refine_ls_extinction_coef 0.0248(16)
_refine_ls_extinction_expression Fc^*^=kFc[1+0.001xFc^2^\l^3^/sin(2\q)]^-1/4^
_refine_ls_extinction_method SHELXL
_refine_ls_goodness_of_fit_ref 1.047
_refine_ls_hydrogen_treatment mixed
_refine_ls_matrix_type full
_refine_ls_number_parameters 95
_refine_ls_number_reflns 997
_refine_ls_number_restraints 3
_refine_ls_restrained_S_all 1.047
_refine_ls_R_factor_all 0.0304
_refine_ls_R_factor_gt 0.0302
_refine_ls_shift/su_max 0.015
_refine_ls_shift/su_mean 0.001
_refine_ls_structure_factor_coef Fsqd
_refine_ls_weighting_details 'calc w=1/[\s^2^(Fo^2^)+(0.0632P)^2^+3.9778P] where P=(Fo^2^+2Fc^2^)/3'
_refine_ls_weighting_scheme calc
_refine_ls_wR_factor_gt 0.0822
_refine_ls_wR_factor_ref 0.0823
_reflns_number_gt 991
_reflns_number_total 997
_reflns_threshold_expression >2sigma(I)
_cod_data_source_file b611693k.txt
_cod_data_source_block mbsnk001
_cod_depositor_comments
;
The following automatic conversions were performed:
'_symmetry_cell_setting' value 'Monoclinic' changed to 'monoclinic'
according to '/home/saulius/struct/CIF-dictionaries/cif_core.dic'
dictionary named 'cif_core.dic' version 2.4.1 from 2010-06-29.

Automatic conversion script
Id: cif_fix_enum 1527 2010-12-29 10:47:43Z saulius 
;
_cod_original_sg_symbol_H-M C2/m
_cod_database_code 7101638

loop_
_symmetry_equiv_pos_as_xyz
'x, y, z'
'-x, y, -z'
'x+1/2, y+1/2, z'
'-x+1/2, y+1/2, -z'
'-x, -y, -z'
'x, -y, z'
'-x+1/2, -y+1/2, -z'
'x+1/2, -y+1/2, z'

loop_
_atom_site_label
_atom_site_type_symbol
_atom_site_fract_x
_atom_site_fract_y
_atom_site_fract_z
_atom_site_U_iso_or_equiv
_atom_site_adp_type
_atom_site_occupancy
_atom_site_symmetry_multiplicity
_atom_site_calc_flag
_atom_site_refinement_flags
C1 C 0.8364(3) 0.8779(2) 0.1274(6) 0.0205(7) Uani 1 1 d .
C2 C 0.8354(3) 0.9171(3) -0.1303(7) 0.0296(9) Uani 1 1 d .
H2A H 0.9037 0.9294 -0.1527 0.036 Uiso 1 1 calc R
H2B H 0.8076 0.8736 -0.2548 0.036 Uiso 1 1 calc R
N1 N 0.7764(3) 1.0000 -0.1704(7) 0.0163(8) Uani 1 2 d S
H1N H 0.739(7) 1.0000 -0.308(18) 0.07(3) Uiso 1 2 d S
O1 O 0.6099(2) 1.0000 0.3604(6) 0.0197(7) Uani 1 2 d S
O2 O 0.59753(18) 0.90830(16) -0.0946(4) 0.0209(5) Uani 1 1 d .
O3 O 0.77146(18) 0.90712(17) 0.2503(4) 0.0221(5) Uani 1 1 d .
O4 O 0.8965(2) 0.8176(2) 0.1971(5) 0.0372(7) Uani 1 1 d .
O5W O 0.6089(2) 0.78458(17) 0.3850(5) 0.0270(6) Uani 1 1 d D
H5WA H 0.622(4) 0.751(3) 0.517(7) 0.058(16) Uiso 1 1 d D
H5WB H 0.664(2) 0.813(3) 0.397(10) 0.051(15) Uiso 1 1 d D
Mo1 Mo 0.65208(2) 1.0000 0.07234(6) 0.0125(2) Uani 1 2 d S
Na1 Na 0.5000 0.89733(12) 0.5000 0.0203(4) Uani 1 2 d SD
Na2 Na 0.5000 0.77580(13) 0.0000 0.0217(4) Uani 1 2 d S

loop_
_atom_site_aniso_label
_atom_site_aniso_U_11
_atom_site_aniso_U_22
_atom_site_aniso_U_33
_atom_site_aniso_U_23
_atom_site_aniso_U_13
_atom_site_aniso_U_12
C1 0.0223(16) 0.0220(16) 0.0169(16) 0.0007(13) 0.0024(13) 0.0034(14)
C2 0.041(2) 0.031(2) 0.0204(16) 0.0065(16) 0.0171(15) 0.0168(17)
N1 0.0208(19) 0.020(2) 0.0080(17) 0.000 0.0020(15) 0.000
O1 0.0221(16) 0.0248(17) 0.0136(15) 0.000 0.0071(12) 0.000
O2 0.0237(12) 0.0237(12) 0.0152(11) -0.0021(9) 0.0029(9) -0.0034(10)
O3 0.0240(12) 0.0291(12) 0.0144(11) 0.0045(10) 0.0067(9) 0.0077(10)
O4 0.0451(16) 0.0434(16) 0.0259(13) 0.0122(12) 0.0139(12) 0.0258(14)
O5W 0.0330(15) 0.0250(14) 0.0222(12) 0.0036(11) 0.0026(10) 0.0016(11)
Mo1 0.0143(3) 0.0152(3) 0.0085(3) 0.000 0.00346(17) 0.000
Na1 0.0244(9) 0.0212(9) 0.0159(9) 0.000 0.0051(7) 0.000
Na2 0.0260(10) 0.0223(10) 0.0175(9) 0.000 0.0055(7) 0.000

loop_
_atom_type_symbol
_atom_type_description
_atom_type_scat_dispersion_real
_atom_type_scat_dispersion_imag
_atom_type_scat_source
C C 0.0033 0.0016 'International Tables Vol C Tables 4.2.6.8 and 6.1.1.4'
H H 0.0000 0.0000 'International Tables Vol C Tables 4.2.6.8 and 6.1.1.4'
Mo Mo -1.6832 0.6857 'International Tables Vol C Tables 4.2.6.8 and 6.1.1.4'
N N 0.0061 0.0033 'International Tables Vol C Tables 4.2.6.8 and 6.1.1.4'
Na Na 0.0362 0.0249 'International Tables Vol C Tables 4.2.6.8 and 6.1.1.4'
O O 0.0106 0.0060 'International Tables Vol C Tables 4.2.6.8 and 6.1.1.4'

loop_
_geom_angle_atom_site_label_1
_geom_angle_atom_site_label_2
_geom_angle_atom_site_label_3
_geom_angle
_geom_angle_site_symmetry_1
_geom_angle_site_symmetry_3
O4 C1 O3 124.8(3) . .
O4 C1 C2 118.1(3) . .
O3 C1 C2 116.9(3) . .
N1 C2 C1 112.6(3) . .
N1 C2 H2A 109.1 . .
C1 C2 H2A 109.1 . .
N1 C2 H2B 109.1 . .
C1 C2 H2B 109.1 . .
H2A C2 H2B 107.8 . .
C2 N1 C2 115.0(4) 6_575 .
C2 N1 Mo1 110.2(2) 6_575 .
C2 N1 Mo1 110.2(2) . .
C2 N1 H1N 112(3) 6_575 .
C2 N1 H1N 112(3) . .
Mo1 N1 H1N 97(6) . .
O1 Na1 O1 98.33(12) . 5_676
O1 Na1 O2 88.33(10) . 1_556
O1 Na1 O2 86.49(11) 5_676 1_556
O1 Na1 O2 86.49(11) . 2_655
O1 Na1 O2 88.33(10) 5_676 2_655
O2 Na1 O2 172.08(15) 1_556 2_655
O1 Na1 O5W 175.19(10) . 2_656
O1 Na1 O5W 85.78(8) 5_676 2_656
O2 Na1 O5W 94.44(9) 1_556 2_656
O2 Na1 O5W 91.16(9) 2_655 2_656
O1 Na1 O5W 85.78(8) . .
O1 Na1 O5W 175.19(10) 5_676 .
O2 Na1 O5W 91.16(9) 1_556 .
O2 Na1 O5W 94.44(9) 2_655 .
O5W Na1 O5W 90.22(14) 2_656 .
O1 Na1 Na1 49.17(6) . 5_676
O1 Na1 Na1 49.17(6) 5_676 5_676
O2 Na1 Na1 86.04(7) 1_556 5_676
O2 Na1 Na1 86.04(7) 2_655 5_676
O5W Na1 Na1 134.89(7) 2_656 5_676
O5W Na1 Na1 134.89(7) . 5_676
O1 Na1 Na2 90.45(7) . .
O1 Na1 Na2 136.04(8) 5_676 .
O2 Na1 Na2 137.01(8) 1_556 .
O2 Na1 Na2 49.11(6) 2_655 .
O5W Na1 Na2 84.84(8) 2_656 .
O5W Na1 Na2 45.94(7) . .
Na1 Na1 Na2 123.81(4) 5_676 .
O1 Na1 Na2 136.04(8) . 1_556
O1 Na1 Na2 90.45(7) 5_676 1_556
O2 Na1 Na2 49.11(6) 1_556 1_556
O2 Na1 Na2 137.01(8) 2_655 1_556
O5W Na1 Na2 45.94(7) 2_656 1_556
O5W Na1 Na2 84.84(8) . 1_556
Na1 Na1 Na2 123.81(4) 5_676 1_556
Na2 Na1 Na2 112.39(8) . 1_556
O1 Na1 Mo1 112.37(8) . 5_676
O1 Na1 Mo1 22.23(7) 5_676 5_676
O2 Na1 Mo1 70.66(7) 1_556 5_676
O2 Na1 Mo1 105.88(7) 2_655 5_676
O5W Na1 Mo1 72.32(7) 2_656 5_676
O5W Na1 Mo1 153.14(7) . 5_676
Na1 Na1 Mo1 65.36(3) 5_676 5_676
Na2 Na1 Mo1 146.426(19) . 5_676
Na2 Na1 Mo1 68.33(3) 1_556 5_676
O1 Na1 Mo1 22.23(7) . .
O1 Na1 Mo1 112.37(8) 5_676 .
O2 Na1 Mo1 105.88(7) 1_556 .
O2 Na1 Mo1 70.66(7) 2_655 .
O5W Na1 Mo1 153.14(7) 2_656 .
O5W Na1 Mo1 72.32(7) . .
Na1 Na1 Mo1 65.36(3) 5_676 .
Na2 Na1 Mo1 68.33(3) . .
Na2 Na1 Mo1 146.426(19) 1_556 .
Mo1 Na1 Mo1 130.73(5) 5_676 .
O5W Na2 O5W 173.59(16) 2_655 .
O5W Na2 O4 96.07(10) 2_655 8_465
O5W Na2 O4 87.74(10) . 8_465
O5W Na2 O4 87.74(10) 2_655 7_665
O5W Na2 O4 96.07(10) . 7_665
O4 Na2 O4 107.30(17) 8_465 7_665
O5W Na2 O2 92.68(10) 2_655 .
O5W Na2 O2 82.18(9) . .
O4 Na2 O2 160.69(10) 8_465 .
O4 Na2 O2 90.18(10) 7_665 .
O5W Na2 O2 82.18(9) 2_655 2_655
O5W Na2 O2 92.68(10) . 2_655
O4 Na2 O2 90.18(10) 8_465 2_655
O4 Na2 O2 160.69(10) 7_665 2_655
O2 Na2 O2 73.98(13) . 2_655
O5W Na2 Na1 128.37(9) 2_655 .
O5W Na2 Na1 46.92(7) . .
O4 Na2 Na1 82.53(7) 8_465 .
O4 Na2 Na1 142.14(8) 7_665 .
O2 Na2 Na1 78.55(7) . .
O2 Na2 Na1 46.35(6) 2_655 .
O5W Na2 Na1 46.92(7) 2_655 1_554
O5W Na2 Na1 128.37(9) . 1_554
O4 Na2 Na1 142.14(8) 8_465 1_554
O4 Na2 Na1 82.53(7) 7_665 1_554
O2 Na2 Na1 46.35(6) . 1_554
O2 Na2 Na1 78.55(7) 2_655 1_554
Na1 Na2 Na1 112.39(8) . 1_554
C1 O3 Mo1 120.2(2) . .
O2 Mo1 O2 104.15(16) . 6_575
O2 Mo1 O1 107.01(10) . .
O2 Mo1 O1 107.01(10) 6_575 .
O2 Mo1 O3 158.90(11) . 6_575
O2 Mo1 O3 86.99(10) 6_575 6_575
O1 Mo1 O3 86.15(11) . 6_575
O2 Mo1 O3 86.99(10) . .
O2 Mo1 O3 158.90(11) 6_575 .
O1 Mo1 O3 86.15(11) . .
O3 Mo1 O3 77.31(14) 6_575 .
O2 Mo1 N1 89.31(10) . .
O2 Mo1 N1 89.31(10) 6_575 .
O1 Mo1 N1 152.69(15) . .
O3 Mo1 N1 72.71(10) 6_575 .
O3 Mo1 N1 72.71(10) . .
O2 Mo1 Na1 76.54(8) . .
O2 Mo1 Na1 115.14(8) 6_575 .
O1 Mo1 Na1 30.47(7) . .
O3 Mo1 Na1 115.29(6) 6_575 .
O3 Mo1 Na1 84.63(7) . .
N1 Mo1 Na1 153.94(4) . .
O2 Mo1 Na1 115.14(8) . 5_676
O2 Mo1 Na1 76.54(8) 6_575 5_676
O1 Mo1 Na1 30.47(7) . 5_676
O3 Mo1 Na1 84.63(7) 6_575 5_676
O3 Mo1 Na1 115.29(6) . 5_676
N1 Mo1 Na1 153.94(4) . 5_676
Na1 Mo1 Na1 49.27(5) . 5_676
Mo1 O1 Na1 127.29(11) . .
Mo1 O1 Na1 127.29(11) . 5_676
Na1 O1 Na1 81.67(12) . 5_676
Mo1 O2 Na1 131.23(13) . 1_554
Mo1 O2 Na2 135.71(12) . .
Na1 O2 Na2 84.54(8) 1_554 .
C1 O4 Na2 134.9(2) . 7_665
Na2 O5W Na1 87.14(10) . .
Na2 O5W H5WA 136(4) . .
Na1 O5W H5WA 104(3) . .
Na2 O5W H5WB 120(4) . .
Na1 O5W H5WB 102(4) . .
H5WA O5W H5WB 99(5) . .

loop_
_geom_bond_atom_site_label_1
_geom_bond_atom_site_label_2
_geom_bond_distance
_geom_bond_site_symmetry_2
C1 O4 1.233(4) .
C1 O3 1.268(4) .
C1 C2 1.517(5) .
C2 N1 1.472(4) .
C2 H2A 0.9700 .
C2 H2B 0.9700 .
N1 C2 1.472(4) 6_575
N1 Mo1 2.306(4) .
N1 H1N 0.83(10) .
Na1 O1 2.352(3) .
Na1 O1 2.352(3) 5_676
Na1 O2 2.378(2) 1_556
Na1 O2 2.378(2) 2_655
Na1 O5W 2.393(3) 2_656
Na1 O5W 2.393(3) .
Na1 Na1 3.076(4) 5_676
Na1 Na2 3.2723(17) .
Na1 Na2 3.2723(17) 1_556
Na1 Mo1 3.6897(12) 5_676
Na1 Mo1 3.6897(12) .
Na2 O5W 2.354(3) 2_655
Na2 O5W 2.354(3) .
Na2 O4 2.360(3) 8_465
Na2 O4 2.360(3) 7_665
Na2 O2 2.485(3) .
Na2 O2 2.485(3) 2_655
Na2 Na1 3.2723(17) 1_554
O3 Mo1 2.228(2) .
Mo1 O2 1.741(2) .
Mo1 O2 1.741(2) 6_575
Mo1 O1 1.755(3) .
Mo1 O3 2.228(2) 6_575
Mo1 Na1 3.6897(12) 5_676
O1 Na1 2.352(3) 5_676
O2 Na1 2.378(2) 1_554
O4 Na2 2.360(3) 7_665
O5W H5WA 0.87(2) .
O5W H5WB 0.86(2) .

loop_
_geom_torsion_atom_site_label_1
_geom_torsion_atom_site_label_2
_geom_torsion_atom_site_label_3
_geom_torsion_atom_site_label_4
_geom_torsion
_geom_torsion_site_symmetry_1
_geom_torsion_site_symmetry_4
O4 C1 C2 N1 -167.9(3) . .
O3 C1 C2 N1 15.4(5) . .
C1 C2 N1 C2 97.3(4) . 6_575
C1 C2 N1 Mo1 -27.9(4) . .
O1 Na1 Na2 O5W -90.56(13) . 2_655
O1 Na1 Na2 O5W 11.96(17) 5_676 2_655
O2 Na1 Na2 O5W -178.59(13) 1_556 2_655
O2 Na1 Na2 O5W -5.59(12) 2_655 2_655
O5W Na1 Na2 O5W 90.43(13) 2_656 2_655
O5W Na1 Na2 O5W -174.25(14) . 2_655
Na1 Na1 Na2 O5W -51.98(10) 5_676 2_655
Na2 Na1 Na2 O5W 128.02(10) 1_556 2_655
Mo1 Na1 Na2 O5W 43.86(17) 5_676 2_655
Mo1 Na1 Na2 O5W -88.28(11) . 2_655
O1 Na1 Na2 O5W 83.69(12) . .
O1 Na1 Na2 O5W -173.78(15) 5_676 .
O2 Na1 Na2 O5W -4.33(14) 1_556 .
O2 Na1 Na2 O5W 168.66(13) 2_655 .
O5W Na1 Na2 O5W -95.31(15) 2_656 .
Na1 Na1 Na2 O5W 122.28(10) 5_676 .
Na2 Na1 Na2 O5W -57.73(10) 1_556 .
Mo1 Na1 Na2 O5W -141.89(14) 5_676 .
Mo1 Na1 Na2 O5W 85.98(9) . .
O1 Na1 Na2 O4 177.60(11) . 8_465
O1 Na1 Na2 O4 -79.88(14) 5_676 8_465
O2 Na1 Na2 O4 89.57(14) 1_556 8_465
O2 Na1 Na2 O4 -97.43(12) 2_655 8_465
O5W Na1 Na2 O4 -1.41(11) 2_656 8_465
O5W Na1 Na2 O4 93.90(13) . 8_465
Na1 Na1 Na2 O4 -143.82(8) 5_676 8_465
Na2 Na1 Na2 O4 36.18(8) 1_556 8_465
Mo1 Na1 Na2 O4 -47.99(13) 5_676 8_465
Mo1 Na1 Na2 O4 179.88(9) . 8_465
O1 Na1 Na2 O4 68.93(17) . 7_665
O1 Na1 Na2 O4 171.45(16) 5_676 7_665
O2 Na1 Na2 O4 -19.1(2) 1_556 7_665
O2 Na1 Na2 O4 153.90(18) 2_655 7_665
O5W Na1 Na2 O4 -110.08(17) 2_656 7_665
O5W Na1 Na2 O4 -14.76(17) . 7_665
Na1 Na1 Na2 O4 107.51(15) 5_676 7_665
Na2 Na1 Na2 O4 -72.49(15) 1_556 7_665
Mo1 Na1 Na2 O4 -156.66(14) 5_676 7_665
Mo1 Na1 Na2 O4 71.21(15) . 7_665
O1 Na1 Na2 O2 -6.27(9) . .
O1 Na1 Na2 O2 96.25(12) 5_676 .
O2 Na1 Na2 O2 -94.30(13) 1_556 .
O2 Na1 Na2 O2 78.70(14) 2_655 .
O5W Na1 Na2 O2 174.72(9) 2_656 .
O5W Na1 Na2 O2 -89.96(11) . .
Na1 Na1 Na2 O2 32.31(6) 5_676 .
Na2 Na1 Na2 O2 -147.69(6) 1_556 .
Mo1 Na1 Na2 O2 128.15(11) 5_676 .
Mo1 Na1 Na2 O2 -3.99(6) . .
O1 Na1 Na2 O2 -84.97(12) . 2_655
O1 Na1 Na2 O2 17.55(13) 5_676 2_655
O2 Na1 Na2 O2 -173.00(14) 1_556 2_655
O5W Na1 Na2 O2 96.02(10) 2_656 2_655
O5W Na1 Na2 O2 -168.66(13) . 2_655
Na1 Na1 Na2 O2 -46.39(8) 5_676 2_655
Na2 Na1 Na2 O2 133.61(8) 1_556 2_655
Mo1 Na1 Na2 O2 49.45(12) 5_676 2_655
Mo1 Na1 Na2 O2 -82.69(9) . 2_655
O1 Na1 Na2 Na1 -38.58(7) . 1_554
O1 Na1 Na2 Na1 63.94(11) 5_676 1_554
O2 Na1 Na2 Na1 -126.61(11) 1_556 1_554
O2 Na1 Na2 Na1 46.39(8) 2_655 1_554
O5W Na1 Na2 Na1 142.41(7) 2_656 1_554
O5W Na1 Na2 Na1 -122.28(10) . 1_554
Na1 Na1 Na2 Na1 0.0 5_676 1_554
Na2 Na1 Na2 Na1 180.0 1_556 1_554
Mo1 Na1 Na2 Na1 95.83(9) 5_676 1_554
Mo1 Na1 Na2 Na1 -36.300(16) . 1_554
O4 C1 O3 Mo1 -169.7(3) . .
C2 C1 O3 Mo1 6.7(4) . .
C1 O3 Mo1 O2 73.2(3) . .
C1 O3 Mo1 O2 -49.8(4) . 6_575
C1 O3 Mo1 O1 -179.5(3) . .
C1 O3 Mo1 O3 -92.6(3) . 6_575
C1 O3 Mo1 N1 -17.0(2) . .
C1 O3 Mo1 Na1 149.9(3) . .
C1 O3 Mo1 Na1 -170.4(2) . 5_676
C2 N1 Mo1 O2 168.1(3) 6_575 .
C2 N1 Mo1 O2 -64.0(3) . .
C2 N1 Mo1 O2 64.0(3) 6_575 6_575
C2 N1 Mo1 O2 -168.1(3) . 6_575
C2 N1 Mo1 O1 -63.9(3) 6_575 .
C2 N1 Mo1 O1 63.9(3) . .
C2 N1 Mo1 O3 -23.1(3) 6_575 6_575
C2 N1 Mo1 O3 104.8(3) . 6_575
C2 N1 Mo1 O3 -104.8(3) 6_575 .
C2 N1 Mo1 O3 23.1(3) . .
C2 N1 Mo1 Na1 -135.54(19) 6_575 .
C2 N1 Mo1 Na1 -7.7(4) . .
C2 N1 Mo1 Na1 7.7(4) 6_575 5_676
C2 N1 Mo1 Na1 135.54(19) . 5_676
O1 Na1 Mo1 O2 179.7(2) . .
O1 Na1 Mo1 O2 -126.64(12) 5_676 .
O2 Na1 Mo1 O2 140.60(15) 1_556 .
O2 Na1 Mo1 O2 -46.88(9) 2_655 .
O5W Na1 Mo1 O2 2.90(18) 2_656 .
O5W Na1 Mo1 O2 54.53(11) . .
Na1 Na1 Mo1 O2 -141.49(8) 5_676 .
Na2 Na1 Mo1 O2 5.74(9) . .
Na2 Na1 Mo1 O2 103.93(13) 1_556 .
Mo1 Na1 Mo1 O2 -141.49(8) 5_676 .
O1 Na1 Mo1 O2 -80.8(2) . 6_575
O1 Na1 Mo1 O2 -27.12(13) 5_676 6_575
O2 Na1 Mo1 O2 -119.89(8) 1_556 6_575
O2 Na1 Mo1 O2 52.63(14) 2_655 6_575
O5W Na1 Mo1 O2 102.41(19) 2_656 6_575
O5W Na1 Mo1 O2 154.05(11) . 6_575
Na1 Na1 Mo1 O2 -41.98(9) 5_676 6_575
Na2 Na1 Mo1 O2 105.26(9) . 6_575
Na2 Na1 Mo1 O2 -156.55(12) 1_556 6_575
Mo1 Na1 Mo1 O2 -41.98(9) 5_676 6_575
O1 Na1 Mo1 O1 53.7(3) 5_676 .
O2 Na1 Mo1 O1 -39.11(19) 1_556 .
O2 Na1 Mo1 O1 133.4(2) 2_655 .
O5W Na1 Mo1 O1 -176.8(3) 2_656 .
O5W Na1 Mo1 O1 -125.17(19) . .
Na1 Na1 Mo1 O1 38.80(18) 5_676 .
Na2 Na1 Mo1 O1 -173.96(18) . .
Na2 Na1 Mo1 O1 -75.77(19) 1_556 .
Mo1 Na1 Mo1 O1 38.80(18) 5_676 .
O1 Na1 Mo1 O3 18.3(2) . 6_575
O1 Na1 Mo1 O3 71.94(11) 5_676 6_575
O2 Na1 Mo1 O3 -20.82(11) 1_556 6_575
O2 Na1 Mo1 O3 151.70(10) 2_655 6_575
O5W Na1 Mo1 O3 -158.52(18) 2_656 6_575
O5W Na1 Mo1 O3 -106.88(10) . 6_575
Na1 Na1 Mo1 O3 57.09(8) 5_676 6_575
Na2 Na1 Mo1 O3 -155.68(8) . 6_575
Na2 Na1 Mo1 O3 -57.49(13) 1_556 6_575
Mo1 Na1 Mo1 O3 57.09(8) 5_676 6_575
O1 Na1 Mo1 O3 91.52(19) . .
O1 Na1 Mo1 O3 145.18(11) 5_676 .
O2 Na1 Mo1 O3 52.42(10) 1_556 .
O2 Na1 Mo1 O3 -135.06(10) 2_655 .
O5W Na1 Mo1 O3 -85.28(18) 2_656 .
O5W Na1 Mo1 O3 -33.65(9) . .
Na1 Na1 Mo1 O3 130.33(7) 5_676 .
Na2 Na1 Mo1 O3 -82.44(7) . .
Na2 Na1 Mo1 O3 15.75(12) 1_556 .
Mo1 Na1 Mo1 O3 130.33(7) 5_676 .
O1 Na1 Mo1 N1 120.9(3) . .
O1 Na1 Mo1 N1 174.5(2) 5_676 .
O2 Na1 Mo1 N1 81.8(2) 1_556 .
O2 Na1 Mo1 N1 -105.7(2) 2_655 .
O5W Na1 Mo1 N1 -55.9(3) 2_656 .
O5W Na1 Mo1 N1 -4.3(2) . .
Na1 Na1 Mo1 N1 159.7(2) 5_676 .
Na2 Na1 Mo1 N1 -53.1(2) . .
Na2 Na1 Mo1 N1 45.1(2) 1_556 .
Mo1 Na1 Mo1 N1 159.7(2) 5_676 .
O1 Na1 Mo1 Na1 -38.80(18) . 5_676
O1 Na1 Mo1 Na1 14.86(9) 5_676 5_676
O2 Na1 Mo1 Na1 -77.91(8) 1_556 5_676
O2 Na1 Mo1 Na1 94.61(7) 2_655 5_676
O5W Na1 Mo1 Na1 144.39(16) 2_656 5_676
O5W Na1 Mo1 Na1 -163.97(7) . 5_676
Na2 Na1 Mo1 Na1 147.24(2) . 5_676
Na2 Na1 Mo1 Na1 -114.58(10) 1_556 5_676
Mo1 Na1 Mo1 Na1 0.0 5_676 5_676
O2 Mo1 O1 Na1 -0.3(2) . .
O2 Mo1 O1 Na1 110.86(15) 6_575 .
O3 Mo1 O1 Na1 -163.48(17) 6_575 .
O3 Mo1 O1 Na1 -85.96(17) . .
N1 Mo1 O1 Na1 -124.72(16) . .
Na1 Mo1 O1 Na1 110.6(3) 5_676 .
O2 Mo1 O1 Na1 -110.86(15) . 5_676
O2 Mo1 O1 Na1 0.3(2) 6_575 5_676
O3 Mo1 O1 Na1 85.96(17) 6_575 5_676
O3 Mo1 O1 Na1 163.48(17) . 5_676
N1 Mo1 O1 Na1 124.72(16) . 5_676
Na1 Mo1 O1 Na1 -110.6(3) . 5_676
O1 Na1 O1 Mo1 -131.2(2) 5_676 .
O2 Na1 O1 Mo1 142.63(18) 1_556 .
O2 Na1 O1 Mo1 -43.37(18) 2_655 .
O5W Na1 O1 Mo1 51.35(17) . .
Na1 Na1 O1 Mo1 -131.2(2) 5_676 .
Na2 Na1 O1 Mo1 5.61(17) . .
Na2 Na1 O1 Mo1 129.45(16) 1_556 .
Mo1 Na1 O1 Mo1 -149.10(13) 5_676 .
O1 Na1 O1 Na1 0.0 5_676 5_676
O2 Na1 O1 Na1 -86.21(10) 1_556 5_676
O2 Na1 O1 Na1 87.79(10) 2_655 5_676
O5W Na1 O1 Na1 -177.49(10) . 5_676
Na2 Na1 O1 Na1 136.77(7) . 5_676
Na2 Na1 O1 Na1 -99.39(11) 1_556 5_676
Mo1 Na1 O1 Na1 -17.94(10) 5_676 5_676
Mo1 Na1 O1 Na1 131.2(2) . 5_676
O2 Mo1 O2 Na1 12.8(2) 6_575 1_554
O1 Mo1 O2 Na1 125.88(16) . 1_554
O3 Mo1 O2 Na1 -107.4(3) 6_575 1_554
O3 Mo1 O2 Na1 -149.08(16) . 1_554
N1 Mo1 O2 Na1 -76.36(17) . 1_554
Na1 Mo1 O2 Na1 125.72(16) . 1_554
Na1 Mo1 O2 Na1 94.31(15) 5_676 1_554
O2 Mo1 O2 Na2 -123.06(14) 6_575 .
O1 Mo1 O2 Na2 -9.9(2) . .
O3 Mo1 O2 Na2 116.8(2) 6_575 .
O3 Mo1 O2 Na2 75.10(18) . .
N1 Mo1 O2 Na2 147.82(19) . .
Na1 Mo1 O2 Na2 -10.10(15) . .
Na1 Mo1 O2 Na2 -41.5(2) 5_676 .
O5W Na2 O2 Mo1 139.97(18) 2_655 .
O5W Na2 O2 Mo1 -36.19(19) . .
O4 Na2 O2 Mo1 23.0(4) 8_465 .
O4 Na2 O2 Mo1 -132.29(19) 7_665 .
O2 Na2 O2 Mo1 58.89(15) 2_655 .
Na1 Na2 O2 Mo1 11.31(17) . .
Na1 Na2 O2 Mo1 148.2(2) 1_554 .
O5W Na2 O2 Na1 -8.27(9) 2_655 1_554
O5W Na2 O2 Na1 175.58(10) . 1_554
O4 Na2 O2 Na1 -125.2(3) 8_465 1_554
O4 Na2 O2 Na1 79.48(9) 7_665 1_554
O2 Na2 O2 Na1 -89.34(9) 2_655 1_554
Na1 Na2 O2 Na1 -136.92(8) . 1_554
O3 C1 O4 Na2 163.5(3) . 7_665
C2 C1 O4 Na2 -12.9(6) . 7_665
O4 Na2 O5W Na1 -81.89(11) 8_465 .
O4 Na2 O5W Na1 170.95(10) 7_665 .
O2 Na2 O5W Na1 81.61(9) . .
O2 Na2 O5W Na1 8.19(9) 2_655 .
Na1 Na2 O5W Na1 85.69(12) 1_554 .
O1 Na1 O5W Na2 -94.72(11) . .
O2 Na1 O5W Na2 177.05(10) 1_556 .
O2 Na1 O5W Na2 -8.57(10) 2_655 .
O5W Na1 O5W Na2 82.60(9) 2_656 .
Na1 Na1 O5W Na2 -97.40(9) 5_676 .
Na2 Na1 O5W Na2 128.29(9) 1_556 .
Mo1 Na1 O5W Na2 130.94(13) 5_676 .
Mo1 Na1 O5W Na2 -76.65(7) . .
